data_1576026
loop_
_publ_author_name
'Wang, Peng'
'Su, Ziyao'
'Yang, Zeqian'
'Cheng, Jianhua'
'Yang, Hengquan'
'Kibeye, Israel M.'
'Chen, Xia'

_publ_section_title
;
 Bimetallic aluminum complexes bearing \b-pyridyl-enamino ligands:
 synthesis, characterization and their applications in the ring-opening
 polymerization of \e-caprolactone
;
_journal_issue 43
_journal_name_full 'Polymer Chemistry'
_journal_page_first 4745
_journal_page_last 4754
_journal_paper_doi 10.1039/D5PY00481K
_journal_volume 16
_journal_year 2025
_chemical_formula_sum 'C32 H36 Al2 N4'
_chemical_formula_weight 530.61
_space_group_crystal_system monoclinic
_space_group_IT_number 14
_space_group_name_Hall '-P 2ybc'
_space_group_name_H-M_alt 'P 1 21/c 1'
_atom_sites_solution_hydrogens geom
_audit_creation_method SHELXL-2014/7
_audit_update_record
;
2023-04-12 deposited with the CCDC.	2025-10-08 downloaded from the CCDC.
;
_cell_angle_alpha 90
_cell_angle_beta 98.6000(10)
_cell_angle_gamma 90
_cell_formula_units_Z 4
_cell_length_a 9.5455(4)
_cell_length_b 22.6077(8)
_cell_length_c 14.0459(4)
_cell_measurement_reflns_used 9960
_cell_measurement_temperature 200(2)
_cell_measurement_theta_max 26.2045
_cell_measurement_theta_min 2.927
_cell_volume 2997.05(19)
_computing_structure_refinement 'SHELXL-2014/7 (Sheldrick, 2014)'
_diffrn_ambient_temperature 200(2)
_diffrn_measured_fraction_theta_full 0.989
_diffrn_measured_fraction_theta_max 0.987
_diffrn_measurement_device_type 'CCD area detector'
_diffrn_measurement_method 'phi and omega scans'
_diffrn_radiation_type MoK\a
_diffrn_radiation_wavelength 0.71073
_diffrn_reflns_av_R_equivalents 0.0356
_diffrn_reflns_av_unetI/netI 0.0326
_diffrn_reflns_Laue_measured_fraction_full 0.989
_diffrn_reflns_Laue_measured_fraction_max 0.987
_diffrn_reflns_limit_h_max 11
_diffrn_reflns_limit_h_min -10
_diffrn_reflns_limit_k_max 28
_diffrn_reflns_limit_k_min -28
_diffrn_reflns_limit_l_max 16
_diffrn_reflns_limit_l_min -17
_diffrn_reflns_number 24243
_diffrn_reflns_point_group_measured_fraction_full 0.989
_diffrn_reflns_point_group_measured_fraction_max 0.987
_diffrn_reflns_theta_full 25.242
_diffrn_reflns_theta_max 26.247
_diffrn_reflns_theta_min 2.927
_exptl_absorpt_coefficient_mu 0.124
_exptl_crystal_colour red
_exptl_crystal_density_diffrn 1.176
_exptl_crystal_description block
_exptl_crystal_F_000 1128
_exptl_crystal_size_max 0.350
_exptl_crystal_size_mid 0.300
_exptl_crystal_size_min 0.200
_refine_diff_density_max 0.251
_refine_diff_density_min -0.215
_refine_diff_density_rms 0.048
_refine_ls_extinction_method none
_refine_ls_goodness_of_fit_ref 1.056
_refine_ls_hydrogen_treatment constr
_refine_ls_matrix_type full
_refine_ls_number_parameters 349
_refine_ls_number_reflns 5972
_refine_ls_number_restraints 0
_refine_ls_restrained_S_all 1.056
_refine_ls_R_factor_all 0.0628
_refine_ls_R_factor_gt 0.0449
_refine_ls_shift/su_max 0.001
_refine_ls_shift/su_mean 0.000
_refine_ls_structure_factor_coef Fsqd
_refine_ls_weighting_details 'w=1/[\s^2^(Fo^2^)+(0.0412P)^2^+1.8453P] where P=(Fo^2^+2Fc^2^)/3'
_refine_ls_weighting_scheme calc
_refine_ls_wR_factor_gt 0.1019
_refine_ls_wR_factor_ref 0.1121
_reflns_Friedel_coverage 0.000
_reflns_number_gt 4696
_reflns_number_total 5972
_reflns_threshold_expression 'I > 2\s(I)'
_cod_data_source_file d5py00481k2.cif
_cod_data_source_block 2
_cod_depositor_comments 'Adding full bibliography for 1576022--1576027.cif.'
_cod_original_sg_symbol_H-M 'P 21/c'
_cod_database_code 1576026
_shelx_shelxl_version_number 2014/7
_shelx_space_group_comment
;
The symmetry employed for this shelxl refinement is uniquely defined
by the following loop, which should always be used as a source of
symmetry information in preference to the above space-group names.
They are only intended as comments.
;
_shelx_estimated_absorpt_t_min 0.958
_shelx_estimated_absorpt_t_max 0.976

loop_
_space_group_symop_operation_xyz
'x, y, z'
'-x, y+1/2, -z+1/2'
'-x, -y, -z'
'x, -y-1/2, z-1/2'

loop_
_atom_site_label
_atom_site_type_symbol
_atom_site_fract_x
_atom_site_fract_y
_atom_site_fract_z
_atom_site_U_iso_or_equiv
_atom_site_adp_type
_atom_site_occupancy
_atom_site_site_symmetry_order
_atom_site_calc_flag
_atom_site_refinement_flags_posn
_atom_site_refinement_flags_adp
_atom_site_refinement_flags_occupancy
_atom_site_disorder_assembly
_atom_site_disorder_group
Al2 Al 0.27164(6) 0.36710(3) 0.81778(4) 0.02949(15) Uani 1 1 d . . . . .
Al1 Al 0.50680(6) 0.23420(2) 0.85580(4) 0.02792(14) Uani 1 1 d . . . . .
N3 N 0.46909(16) 0.36236(6) 0.85142(10) 0.0251(3) Uani 1 1 d . . . . .
N1 N 0.70059(17) 0.21467(7) 0.91059(11) 0.0280(3) Uani 1 1 d . . . . .
N2 N 0.55380(15) 0.31326(6) 0.83090(10) 0.0246(3) Uani 1 1 d . . . . .
N4 N 0.28201(17) 0.44543(7) 0.76116(12) 0.0326(4) Uani 1 1 d . . . . .
C23 C 0.53670(19) 0.40915(8) 0.90010(12) 0.0254(4) Uani 1 1 d . . . . .
C8 C 0.6878(2) 0.38200(8) 0.74101(13) 0.0262(4) Uani 1 1 d . . . . .
C7 C 0.67353(19) 0.32500(8) 0.79271(12) 0.0250(4) Uani 1 1 d . . . . .
C11 C 0.7135(3) 0.49065(9) 0.64725(14) 0.0395(5) Uani 1 1 d . . . . .
C6 C 0.7859(2) 0.28559(8) 0.80252(13) 0.0290(4) Uani 1 1 d . . . . .
H6 H 0.8539 0.2909 0.7603 0.035 Uiso 1 1 calc R U . . .
C24 C 0.6674(2) 0.39990(8) 0.97116(12) 0.0271(4) Uani 1 1 d . . . . .
C9 C 0.8116(2) 0.41528(9) 0.76002(14) 0.0314(4) Uani 1 1 d . . . . .
H9 H 0.8884 0.4012 0.8052 0.038 Uiso 1 1 calc R U . . .
C26 C 0.8937(2) 0.43332(9) 1.05427(14) 0.0349(5) Uani 1 1 d . . . . .
H26 H 0.9644 0.4632 1.0643 0.042 Uiso 1 1 calc R U . . .
C25 C 0.7744(2) 0.44233(9) 0.98638(13) 0.0312(4) Uani 1 1 d . . . . .
H25 H 0.7654 0.4778 0.9498 0.037 Uiso 1 1 calc R U . . .
C1 C 0.8098(2) 0.23805(8) 0.86921(13) 0.0279(4) Uani 1 1 d . . . . .
C32 C 0.1794(2) 0.37699(11) 0.93258(16) 0.0455(5) Uani 1 1 d . . . . .
H32A H 0.1082 0.3459 0.9340 0.068 Uiso 1 1 calc R U . . .
H32B H 0.1334 0.4158 0.9306 0.068 Uiso 1 1 calc R U . . .
H32C H 0.2506 0.3742 0.9904 0.068 Uiso 1 1 calc R U . . .
C13 C 0.5781(2) 0.40332(9) 0.67311(13) 0.0311(4) Uani 1 1 d . . . . .
H13 H 0.4933 0.3810 0.6583 0.037 Uiso 1 1 calc R U . . .
C17 C 0.3749(2) 0.48477(8) 0.81022(13) 0.0302(4) Uani 1 1 d . . . . .
C2 C 0.9480(2) 0.21598(9) 0.89813(15) 0.0370(5) Uani 1 1 d . . . . .
H2 H 1.0236 0.2298 0.8671 0.044 Uiso 1 1 calc R U . . .
C29 C 0.8038(2) 0.33967(9) 1.09408(14) 0.0362(5) Uani 1 1 d . . . . .
H29 H 0.8128 0.3043 1.1311 0.043 Uiso 1 1 calc R U . . .
C15 C 0.3836(2) 0.22556(10) 0.95511(17) 0.0434(5) Uani 1 1 d . . . . .
H15A H 0.4269 0.2456 1.0141 0.065 Uiso 1 1 calc R U . . .
H15B H 0.3715 0.1835 0.9685 0.065 Uiso 1 1 calc R U . . .
H15C H 0.2910 0.2433 0.9322 0.065 Uiso 1 1 calc R U . . .
C30 C 0.6835(2) 0.34873(8) 1.02760(13) 0.0311(4) Uani 1 1 d . . . . .
H30 H 0.6107 0.3197 1.0201 0.037 Uiso 1 1 calc R U . . .
C10 C 0.8239(2) 0.46884(9) 0.71369(15) 0.0376(5) Uani 1 1 d . . . . .
H10 H 0.9091 0.4909 0.7276 0.045 Uiso 1 1 calc R U . . .
C27 C 0.9120(2) 0.38164(9) 1.10770(14) 0.0354(5) Uani 1 1 d . . . . .
C12 C 0.5913(2) 0.45661(9) 0.62711(14) 0.0375(5) Uani 1 1 d . . . . .
H12 H 0.5154 0.4703 0.5808 0.045 Uiso 1 1 calc R U . . .
C14 C 0.4614(2) 0.18816(10) 0.73732(17) 0.0438(5) Uani 1 1 d . . . . .
H14A H 0.3803 0.2061 0.6965 0.066 Uiso 1 1 calc R U . . .
H14B H 0.4378 0.1475 0.7533 0.066 Uiso 1 1 calc R U . . .
H14C H 0.5434 0.1878 0.7028 0.066 Uiso 1 1 calc R U . . .
C18 C 0.3655(2) 0.54486(9) 0.78323(16) 0.0402(5) Uani 1 1 d . . . . .
H18 H 0.4239 0.5732 0.8201 0.048 Uiso 1 1 calc R U . . .
C31 C 0.1926(2) 0.31171(10) 0.71681(16) 0.0421(5) Uani 1 1 d . . . . .
H31A H 0.2468 0.3141 0.6630 0.063 Uiso 1 1 calc R U . . .
H31B H 0.0934 0.3219 0.6942 0.063 Uiso 1 1 calc R U . . .
H31C H 0.1979 0.2714 0.7427 0.063 Uiso 1 1 calc R U . . .
C5 C 0.7306(2) 0.17517(9) 0.98339(14) 0.0361(5) Uani 1 1 d . . . . .
H5 H 0.6547 0.1609 1.0137 0.043 Uiso 1 1 calc R U . . .
C22 C 0.4817(2) 0.46548(8) 0.88586(13) 0.0302(4) Uani 1 1 d . . . . .
H22 H 0.5192 0.4946 0.9314 0.036 Uiso 1 1 calc R U . . .
C4 C 0.8637(2) 0.15474(10) 1.01562(15) 0.0431(5) Uani 1 1 d . . . . .
H4 H 0.8804 0.1275 1.0675 0.052 Uiso 1 1 calc R U . . .
C21 C 0.1940(2) 0.46384(10) 0.68177(16) 0.0429(5) Uani 1 1 d . . . . .
H21 H 0.1341 0.4355 0.6461 0.051 Uiso 1 1 calc R U . . .
C3 C 0.9748(2) 0.17510(10) 0.97001(16) 0.0430(5) Uani 1 1 d . . . . .
H3 H 1.0682 0.1606 0.9889 0.052 Uiso 1 1 calc R U . . .
C28 C 1.0449(3) 0.37094(12) 1.17842(17) 0.0533(6) Uani 1 1 d . . . . .
H28A H 1.1141 0.4021 1.1716 0.080 Uiso 1 1 calc R U . . .
H28B H 1.0850 0.3324 1.1654 0.080 Uiso 1 1 calc R U . . .
H28C H 1.0219 0.3714 1.2441 0.080 Uiso 1 1 calc R U . . .
C20 C 0.1874(3) 0.52115(11) 0.65078(18) 0.0519(6) Uani 1 1 d . . . . .
H20 H 0.1261 0.5324 0.5940 0.062 Uiso 1 1 calc R U . . .
C19 C 0.2735(3) 0.56281(10) 0.70494(17) 0.0488(6) Uani 1 1 d . . . . .
H19 H 0.2680 0.6034 0.6873 0.059 Uiso 1 1 calc R U . . .
C16 C 0.7259(3) 0.55018(11) 0.59937(19) 0.0626(8) Uani 1 1 d . . . . .
H16A H 0.8195 0.5672 0.6218 0.094 Uiso 1 1 calc R U . . .
H16B H 0.6523 0.5768 0.6161 0.094 Uiso 1 1 calc R U . . .
H16C H 0.7139 0.5450 0.5294 0.094 Uiso 1 1 calc R U . . .

loop_
_atom_site_aniso_label
_atom_site_aniso_U_11
_atom_site_aniso_U_22
_atom_site_aniso_U_33
_atom_site_aniso_U_23
_atom_site_aniso_U_13
_atom_site_aniso_U_12
Al2 0.0252(3) 0.0307(3) 0.0335(3) 0.0007(2) 0.0075(2) 0.0016(2)
Al1 0.0272(3) 0.0245(3) 0.0333(3) -0.0010(2) 0.0086(2) -0.0020(2)
N3 0.0262(8) 0.0233(7) 0.0269(8) -0.0020(6) 0.0073(6) 0.0023(6)
N1 0.0332(9) 0.0248(8) 0.0266(8) -0.0003(6) 0.0067(7) -0.0010(7)
N2 0.0254(8) 0.0220(7) 0.0274(8) -0.0019(6) 0.0080(6) 0.0019(6)
N4 0.0310(9) 0.0342(9) 0.0334(9) 0.0031(7) 0.0072(7) 0.0066(7)
C23 0.0298(10) 0.0268(9) 0.0219(8) -0.0019(7) 0.0111(7) -0.0007(8)
C8 0.0312(10) 0.0263(9) 0.0233(9) -0.0023(7) 0.0109(7) 0.0001(8)
C7 0.0269(9) 0.0265(9) 0.0221(8) -0.0038(7) 0.0056(7) -0.0024(7)
C11 0.0607(14) 0.0305(10) 0.0288(10) 0.0009(9) 0.0118(10) -0.0040(10)
C6 0.0294(10) 0.0295(9) 0.0303(10) 0.0007(8) 0.0116(8) 0.0012(8)
C24 0.0332(10) 0.0285(9) 0.0205(9) -0.0032(7) 0.0075(7) 0.0006(8)
C9 0.0317(10) 0.0347(10) 0.0290(10) -0.0009(8) 0.0083(8) -0.0006(8)
C26 0.0348(11) 0.0402(11) 0.0306(10) -0.0037(9) 0.0080(8) -0.0068(9)
C25 0.0379(11) 0.0300(10) 0.0269(9) 0.0002(8) 0.0090(8) -0.0022(8)
C1 0.0294(10) 0.0278(9) 0.0272(9) -0.0044(8) 0.0065(7) 0.0009(8)
C32 0.0383(12) 0.0548(14) 0.0470(13) 0.0015(11) 0.0181(10) 0.0048(10)
C13 0.0353(10) 0.0348(10) 0.0237(9) -0.0016(8) 0.0063(8) -0.0015(8)
C17 0.0355(11) 0.0292(10) 0.0284(9) -0.0018(8) 0.0127(8) 0.0046(8)
C2 0.0314(11) 0.0400(11) 0.0401(11) 0.0007(9) 0.0070(9) 0.0026(9)
C29 0.0478(12) 0.0325(10) 0.0282(10) 0.0019(8) 0.0046(9) 0.0043(9)
C15 0.0398(12) 0.0413(12) 0.0531(14) 0.0051(10) 0.0199(10) -0.0036(10)
C30 0.0391(11) 0.0280(10) 0.0269(9) -0.0023(8) 0.0068(8) -0.0028(8)
C10 0.0438(12) 0.0333(10) 0.0379(11) -0.0026(9) 0.0130(9) -0.0102(9)
C27 0.0351(11) 0.0435(12) 0.0275(10) -0.0024(9) 0.0046(8) 0.0040(9)
C12 0.0472(12) 0.0396(11) 0.0248(10) 0.0026(9) 0.0027(9) 0.0024(10)
C14 0.0421(13) 0.0360(11) 0.0514(13) -0.0106(10) 0.0006(10) 0.0016(10)
C18 0.0535(14) 0.0294(10) 0.0400(12) 0.0020(9) 0.0151(10) 0.0059(10)
C31 0.0351(12) 0.0452(12) 0.0443(12) -0.0018(10) 0.0007(9) -0.0020(10)
C5 0.0426(12) 0.0350(11) 0.0315(10) 0.0034(9) 0.0081(9) -0.0018(9)
C22 0.0401(11) 0.0268(9) 0.0252(9) -0.0045(8) 0.0093(8) 0.0012(8)
C4 0.0494(13) 0.0434(12) 0.0341(11) 0.0093(10) -0.0014(10) 0.0051(10)
C21 0.0367(12) 0.0457(13) 0.0442(12) 0.0069(10) -0.0008(9) 0.0052(10)
C3 0.0355(12) 0.0466(13) 0.0439(12) 0.0018(10) -0.0033(10) 0.0081(10)
C28 0.0466(14) 0.0662(16) 0.0432(13) 0.0047(12) -0.0066(11) 0.0024(12)
C20 0.0503(14) 0.0515(14) 0.0504(14) 0.0161(12) -0.0038(11) 0.0094(12)
C19 0.0587(15) 0.0370(12) 0.0514(14) 0.0150(11) 0.0109(12) 0.0113(11)
C16 0.095(2) 0.0402(14) 0.0510(15) 0.0122(12) 0.0058(14) -0.0145(14)

loop_
_atom_type_symbol
_atom_type_description
_atom_type_scat_dispersion_real
_atom_type_scat_dispersion_imag
_atom_type_scat_source
C C 0.0033 0.0016 'International Tables Vol C Tables 4.2.6.8 and 6.1.1.4'
H H 0.0000 0.0000 'International Tables Vol C Tables 4.2.6.8 and 6.1.1.4'
N N 0.0061 0.0033 'International Tables Vol C Tables 4.2.6.8 and 6.1.1.4'
Al Al 0.0645 0.0514 'International Tables Vol C Tables 4.2.6.8 and 6.1.1.4'

loop_
_geom_angle_atom_site_label_1
_geom_angle_atom_site_label_2
_geom_angle_atom_site_label_3
_geom_angle
_geom_angle_site_symmetry_1
_geom_angle_site_symmetry_3
_geom_angle_publ_flag
N3 Al2 N4 92.54(7) . . ?
N3 Al2 C31 114.21(8) . . ?
N4 Al2 C31 108.86(9) . . ?
N3 Al2 C32 110.90(9) . . ?
N4 Al2 C32 106.74(9) . . ?
C31 Al2 C32 119.78(10) . . ?
N2 Al1 N1 92.86(7) . . ?
N2 Al1 C14 112.01(9) . . ?
N1 Al1 C14 107.01(8) . . ?
N2 Al1 C15 114.19(8) . . ?
N1 Al1 C15 109.36(9) . . ?
C14 Al1 C15 118.12(11) . . ?
C23 N3 N2 117.58(14) . . ?
C23 N3 Al2 117.57(12) . . ?
N2 N3 Al2 124.85(11) . . ?
C5 N1 C1 119.00(17) . . ?
C5 N1 Al1 121.95(13) . . ?
C1 N1 Al1 118.84(12) . . ?
C7 N2 N3 117.58(14) . . ?
C7 N2 Al1 119.66(12) . . ?
N3 N2 Al1 122.76(11) . . ?
C21 N4 C17 119.32(18) . . ?
C21 N4 Al2 123.41(15) . . ?
C17 N4 Al2 116.99(13) . . ?
N3 C23 C22 120.02(17) . . ?
N3 C23 C24 120.74(16) . . ?
C22 C23 C24 119.22(16) . . ?
C9 C8 C13 118.29(17) . . ?
C9 C8 C7 120.58(17) . . ?
C13 C8 C7 121.13(17) . . ?
N2 C7 C6 121.29(16) . . ?
N2 C7 C8 120.18(16) . . ?
C6 C7 C8 118.51(16) . . ?
C10 C11 C12 117.96(19) . . ?
C10 C11 C16 120.7(2) . . ?
C12 C11 C16 121.3(2) . . ?
C7 C6 C1 126.69(17) . . ?
C25 C24 C30 117.80(17) . . ?
C25 C24 C23 121.76(17) . . ?
C30 C24 C23 120.39(17) . . ?
C10 C9 C8 120.68(19) . . ?
C27 C26 C25 121.35(19) . . ?
C26 C25 C24 120.78(18) . . ?
N1 C1 C2 118.56(17) . . ?
N1 C1 C6 120.85(17) . . ?
C2 C1 C6 120.50(17) . . ?
C12 C13 C8 120.67(19) . . ?
N4 C17 C18 118.75(18) . . ?
N4 C17 C22 120.94(17) . . ?
C18 C17 C22 120.30(19) . . ?
C3 C2 C1 121.0(2) . . ?
C30 C29 C27 121.00(19) . . ?
C29 C30 C24 121.05(19) . . ?
C9 C10 C11 121.1(2) . . ?
C26 C27 C29 117.95(19) . . ?
C26 C27 C28 121.1(2) . . ?
C29 C27 C28 120.9(2) . . ?
C13 C12 C11 121.3(2) . . ?
C19 C18 C17 120.8(2) . . ?
N1 C5 C4 123.7(2) . . ?
C23 C22 C17 127.14(18) . . ?
C5 C4 C3 118.0(2) . . ?
N4 C21 C20 123.1(2) . . ?
C2 C3 C4 119.5(2) . . ?
C21 C20 C19 118.1(2) . . ?
C18 C19 C20 119.6(2) . . ?

loop_
_geom_bond_atom_site_label_1
_geom_bond_atom_site_label_2
_geom_bond_distance
_geom_bond_site_symmetry_2
_geom_bond_publ_flag
Al2 N3 1.8764(16) . ?
Al2 N4 1.9498(17) . ?
Al2 C31 1.957(2) . ?
Al2 C32 1.962(2) . ?
Al1 N2 1.8883(15) . ?
Al1 N1 1.9451(17) . ?
Al1 C14 1.956(2) . ?
Al1 C15 1.964(2) . ?
N3 C23 1.368(2) . ?
N3 N2 1.428(2) . ?
N1 C5 1.356(2) . ?
N1 C1 1.373(2) . ?
N2 C7 1.359(2) . ?
N4 C21 1.357(3) . ?
N4 C17 1.367(3) . ?
C23 C22 1.380(3) . ?
C23 C24 1.491(3) . ?
C8 C9 1.392(3) . ?
C8 C13 1.393(3) . ?
C8 C7 1.495(2) . ?
C7 C6 1.385(3) . ?
C11 C10 1.389(3) . ?
C11 C12 1.391(3) . ?
C11 C16 1.517(3) . ?
C6 C1 1.421(3) . ?
C24 C25 1.394(3) . ?
C24 C30 1.398(3) . ?
C9 C10 1.388(3) . ?
C26 C27 1.386(3) . ?
C26 C25 1.387(3) . ?
C1 C2 1.413(3) . ?
C13 C12 1.382(3) . ?
C17 C18 1.410(3) . ?
C17 C22 1.427(3) . ?
C2 C3 1.364(3) . ?
C29 C30 1.382(3) . ?
C29 C27 1.395(3) . ?
C27 C28 1.509(3) . ?
C18 C19 1.362(3) . ?
C5 C4 1.364(3) . ?
C4 C3 1.396(3) . ?
C21 C20 1.365(3) . ?
C20 C19 1.398(3) . ?
